data_7240234
loop_
_publ_author_name
'Villaman, David'
'McMonagle, Charles J.'
'Probert, Michael'
'Pe\~na, Octavio'
'Moreno, Yanko'
'Fuentealba, Mauricio'

_publ_section_title
;
 Structural Studies of Manganese(III) Complex with Spin-Crossover and
 Thermochromic Properties
;
_journal_name_full CrystEngComm
_journal_paper_doi 10.1039/C9CE01962F
_journal_year 2020
_chemical_formula_moiety 'C24 H32 Mn N4 O4, Cl'
_chemical_formula_sum 'C24 H32 Cl Mn N4 O4'
_chemical_formula_weight 530.92
_space_group_crystal_system monoclinic
_space_group_IT_number 13
_space_group_name_Hall '-P 2yc'
_space_group_name_H-M_alt 'P 1 2/c 1'
_atom_sites_solution_hydrogens geom
_atom_sites_solution_primary iterative
_audit_creation_date 2019-07-15
_audit_creation_method
;
Olex2 1.2
(compiled 2018.05.29 svn.r3508 for OlexSys, GUI svn.r5506)
;
_audit_update_record
;
2019-09-17 deposited with the CCDC.	2020-03-31 downloaded from the CCDC.
;
_cell_angle_alpha 90
_cell_angle_beta 92.729(2)
_cell_angle_gamma 90
_cell_formula_units_Z 2
_cell_length_a 7.8657(4)
_cell_length_b 8.3573(5)
_cell_length_c 19.1322(11)
_cell_measurement_reflns_used 9874
_cell_measurement_temperature 289.99
_cell_measurement_theta_max 24.86
_cell_measurement_theta_min 2.56
_cell_volume 1256.25(12)
_computing_cell_refinement 'SAINT V8.38A (?, 2016)'
_computing_data_reduction 'SAINT V8.38A (?, 2016)'
_computing_molecular_graphics 'Olex2 (Dolomanov et al., 2009)'
_computing_publication_material 'Olex2 (Dolomanov et al., 2009)'
_computing_structure_refinement 'XL (Sheldrick, 2008)'
_computing_structure_solution 'olex2.solve (Bourhis et al., 2015)'
_diffrn_ambient_temperature 289.99
_diffrn_measured_fraction_theta_full 0.997
_diffrn_measured_fraction_theta_max 0.944
_diffrn_measurement_device_type 'Bruker APEX-II CCD'
_diffrn_measurement_method '\f and \w scans'
_diffrn_radiation_type AgK\a
_diffrn_radiation_wavelength 0.56086
_diffrn_reflns_av_R_equivalents 0.0540
_diffrn_reflns_av_unetI/netI 0.0356
_diffrn_reflns_Laue_measured_fraction_full 0.997
_diffrn_reflns_Laue_measured_fraction_max 0.944
_diffrn_reflns_limit_h_max 13
_diffrn_reflns_limit_h_min -13
_diffrn_reflns_limit_k_max 14
_diffrn_reflns_limit_k_min -13
_diffrn_reflns_limit_l_max 32
_diffrn_reflns_limit_l_min -31
_diffrn_reflns_number 69985
_diffrn_reflns_point_group_measured_fraction_full 0.997
_diffrn_reflns_point_group_measured_fraction_max 0.944
_diffrn_reflns_theta_full 19.665
_diffrn_reflns_theta_max 28.390
_diffrn_reflns_theta_min 2.555
_diffrn_standards_number 0
_exptl_absorpt_coefficient_mu 0.352
_exptl_absorpt_correction_T_max 0.7457
_exptl_absorpt_correction_T_min 0.6897
_exptl_absorpt_correction_type multi-scan
_exptl_absorpt_process_details
;
SADABS-2016/2 (Bruker,2016/2) was used for absorption correction.
wR2(int) was 0.1477 before and 0.0523 after correction.
The Ratio of minimum to maximum transmission is 0.9249.
The \l/2 correction factor is Not present.
;
_exptl_crystal_colour 'dark red'
_exptl_crystal_colour_modifier dark
_exptl_crystal_colour_primary red
_exptl_crystal_density_diffrn 1.404
_exptl_crystal_description plate
_exptl_crystal_F_000 556
_exptl_crystal_size_max 0.22
_exptl_crystal_size_mid 0.13
_exptl_crystal_size_min 0.08
_refine_diff_density_max 0.293
_refine_diff_density_min -0.532
_refine_diff_density_rms 0.050
_refine_ls_extinction_method none
_refine_ls_goodness_of_fit_ref 1.102
_refine_ls_hydrogen_treatment constr
_refine_ls_matrix_type full
_refine_ls_number_parameters 156
_refine_ls_number_reflns 6078
_refine_ls_number_restraints 0
_refine_ls_restrained_S_all 1.102
_refine_ls_R_factor_all 0.1082
_refine_ls_R_factor_gt 0.0426
_refine_ls_shift/su_max 0.001
_refine_ls_shift/su_mean 0.000
_refine_ls_structure_factor_coef Fsqd
_refine_ls_weighting_details 'w=1/[\s^2^(Fo^2^)+(0.0495P)^2^+0.4322P] where P=(Fo^2^+2Fc^2^)/3'
_refine_ls_weighting_scheme calc
_refine_ls_wR_factor_gt 0.1148
_refine_ls_wR_factor_ref 0.1458
_reflns_Friedel_coverage 0.000
_reflns_number_gt 3432
_reflns_number_total 6078
_reflns_threshold_expression 'I > 2\s(I)'
_cod_data_source_file c9ce01962f2.cif
_cod_data_source_block test_CCDC1
_cod_database_code 7240234
_shelx_shelxl_version_number 2016/6
_shelx_space_group_comment
;
The symmetry employed for this shelxl refinement is uniquely defined
by the following loop, which should always be used as a source of
symmetry information in preference to the above space-group names.
They are only intended as comments.
;
_shelx_estimated_absorpt_t_max 0.972
_shelx_estimated_absorpt_t_min 0.927
_olex2_refinement_description
;
1. Fixed Uiso
 At 1.2 times of:
  All C(H) groups, All C(H,H) groups, All N(H) groups
 At 1.5 times of:
  All C(H,H,H) groups
2.a Ternary CH refined with riding coordinates:
 N2(H2)
2.b Secondary CH2 refined with riding coordinates:
 C9(H9A,H9B), C10(H10A,H10B), C11(H11A,H11B), C12(H12A,H12B)
2.c Aromatic/amide H refined with riding coordinates:
 C3(H3), C4(H4), C6(H6), C8(H8)
2.d Idealised Me refined as rotating group:
 C1(H1A,H1B,H1C)
;
_olex2_submission_special_instructions 'No special instructions were received'

loop_
_space_group_symop_operation_xyz
'x, y, z'
'-x, y, -z+1/2'
'-x, -y, -z'
'x, -y, z-1/2'

loop_
_atom_site_label
_atom_site_type_symbol
_atom_site_fract_x
_atom_site_fract_y
_atom_site_fract_z
_atom_site_U_iso_or_equiv
_atom_site_adp_type
_atom_site_occupancy
_atom_site_site_symmetry_order
_atom_site_calc_flag
_atom_site_refinement_flags_posn
_atom_site_refinement_flags_adp
_atom_site_refinement_flags_occupancy
_atom_site_disorder_assembly
_atom_site_disorder_group
Mn1 Mn 0.500000 0.58971(4) 0.250000 0.04056(11) Uani 1 2 d S T P . .
O1 O 0.7879(3) 1.1126(3) 0.01263(9) 0.0903(6) Uani 1 1 d . . . . .
O2 O 0.59361(18) 0.58497(15) 0.16151(7) 0.0497(3) Uani 1 1 d . . . . .
N1 N 0.6894(2) 0.74506(17) 0.28026(7) 0.0449(3) Uani 1 1 d . . . . .
N2 N 0.6575(2) 0.40156(18) 0.28730(9) 0.0508(3) Uani 1 1 d . . . . .
H2 H 0.747053 0.387656 0.253910 0.061 Uiso 1 1 calc R . . . .
C1 C 0.8550(6) 1.2482(4) 0.04738(17) 0.1371(18) Uani 1 1 d . . . . .
H1A H 0.878447 1.329488 0.013717 0.206 Uiso 1 1 calc GR . . . .
H1B H 0.958330 1.219854 0.073111 0.206 Uiso 1 1 calc GR . . . .
H1C H 0.773925 1.288059 0.079081 0.206 Uiso 1 1 calc GR . . . .
C2 C 0.7451(3) 0.9858(3) 0.05388(10) 0.0612(5) Uani 1 1 d . . . . .
C3 C 0.6765(3) 0.8535(3) 0.01898(10) 0.0711(6) Uani 1 1 d . . . . .
H3 H 0.662728 0.855176 -0.029558 0.085 Uiso 1 1 calc R . . . .
C4 C 0.6289(3) 0.7206(3) 0.05492(10) 0.0652(6) Uani 1 1 d . . . . .
H4 H 0.585979 0.632344 0.030302 0.078 Uiso 1 1 calc R . . . .
C5 C 0.6437(2) 0.7151(2) 0.12847(9) 0.0458(4) Uani 1 1 d . . . . .
C6 C 0.7673(2) 0.9828(2) 0.12544(9) 0.0512(4) Uani 1 1 d . . . . .
H6 H 0.817059 1.069547 0.148989 0.061 Uiso 1 1 calc R . . . .
C7 C 0.7149(2) 0.8484(2) 0.16321(8) 0.0432(3) Uani 1 1 d . . . . .
C8 C 0.7545(2) 0.8441(2) 0.23777(9) 0.0452(4) Uani 1 1 d . . . . .
H8 H 0.832575 0.918229 0.256230 0.054 Uiso 1 1 calc R . . . .
C9 C 0.7722(3) 0.7314(2) 0.35081(9) 0.0539(4) Uani 1 1 d . . . . .
H9A H 0.687727 0.742266 0.385830 0.065 Uiso 1 1 calc R . . . .
H9B H 0.855157 0.816470 0.357974 0.065 Uiso 1 1 calc R . . . .
C10 C 0.8604(3) 0.5690(3) 0.35864(11) 0.0602(5) Uani 1 1 d . . . . .
H10A H 0.938556 0.557471 0.321256 0.072 Uiso 1 1 calc R . . . .
H10B H 0.927342 0.568139 0.402544 0.072 Uiso 1 1 calc R . . . .
C11 C 0.7425(3) 0.4257(3) 0.35718(11) 0.0598(5) Uani 1 1 d . . . . .
H11A H 0.807356 0.330692 0.370170 0.072 Uiso 1 1 calc R . . . .
H11B H 0.656836 0.440870 0.391400 0.072 Uiso 1 1 calc R . . . .
C12 C 0.5515(3) 0.2551(2) 0.28426(13) 0.0641(5) Uani 1 1 d . . . . .
H12A H 0.476453 0.253615 0.323028 0.077 Uiso 1 1 calc R . . . .
H12B H 0.623490 0.160897 0.287468 0.077 Uiso 1 1 calc R . . . .
Cl1 Cl 1.000000 1.22278(8) 0.250000 0.05307(16) Uani 1 2 d S T P . .

loop_
_atom_site_aniso_label
_atom_site_aniso_U_11
_atom_site_aniso_U_22
_atom_site_aniso_U_33
_atom_site_aniso_U_23
_atom_site_aniso_U_13
_atom_site_aniso_U_12
Mn1 0.04517(19) 0.03864(18) 0.03837(18) 0.000 0.00724(13) 0.000
O1 0.1117(15) 0.1070(14) 0.0512(9) 0.0310(9) -0.0065(9) -0.0447(12)
O2 0.0595(7) 0.0469(6) 0.0439(6) -0.0077(5) 0.0148(5) -0.0092(5)
N1 0.0578(8) 0.0422(7) 0.0348(6) -0.0001(5) 0.0034(6) 0.0003(6)
N2 0.0518(8) 0.0453(8) 0.0562(9) 0.0038(6) 0.0113(7) 0.0047(6)
C1 0.208(4) 0.123(3) 0.0770(19) 0.0472(19) -0.028(2) -0.097(3)
C2 0.0645(12) 0.0758(14) 0.0434(9) 0.0140(9) 0.0034(8) -0.0143(10)
C3 0.0840(15) 0.0958(17) 0.0336(8) 0.0016(10) 0.0043(9) -0.0221(14)
C4 0.0776(14) 0.0783(14) 0.0403(9) -0.0101(9) 0.0100(9) -0.0219(11)
C5 0.0467(9) 0.0521(9) 0.0393(8) -0.0044(7) 0.0100(6) -0.0039(7)
C6 0.0554(10) 0.0554(10) 0.0425(9) 0.0065(7) 0.0010(7) -0.0104(8)
C7 0.0446(8) 0.0482(8) 0.0369(7) 0.0007(6) 0.0051(6) -0.0020(7)
C8 0.0521(9) 0.0436(8) 0.0399(8) -0.0019(7) 0.0024(7) -0.0026(7)
C9 0.0676(12) 0.0568(10) 0.0368(8) 0.0007(7) -0.0013(8) -0.0043(9)
C10 0.0608(11) 0.0750(14) 0.0441(9) 0.0029(9) -0.0052(8) 0.0091(10)
C11 0.0680(13) 0.0594(11) 0.0525(10) 0.0133(9) 0.0071(9) 0.0163(9)
C12 0.0641(12) 0.0401(9) 0.0895(16) 0.0109(9) 0.0188(11) 0.0048(8)
Cl1 0.0505(3) 0.0508(3) 0.0581(4) 0.000 0.0046(3) 0.000

loop_
_atom_type_symbol
_atom_type_description
_atom_type_scat_dispersion_real
_atom_type_scat_dispersion_imag
_atom_type_scat_source
C C 0.0015 0.0009 'International Tables Vol C Tables 4.2.6.8 and 6.1.1.4'
H H 0.0000 0.0000 'International Tables Vol C Tables 4.2.6.8 and 6.1.1.4'
Cl Cl 0.0998 0.0984 'International Tables Vol C Tables 4.2.6.8 and 6.1.1.4'
Mn Mn 0.2704 0.4681 'International Tables Vol C Tables 4.2.6.8 and 6.1.1.4'
N N 0.0030 0.0019 'International Tables Vol C Tables 4.2.6.8 and 6.1.1.4'
O O 0.0056 0.0036 'International Tables Vol C Tables 4.2.6.8 and 6.1.1.4'

loop_
_geom_angle_atom_site_label_1
_geom_angle_atom_site_label_2
_geom_angle_atom_site_label_3
_geom_angle
_geom_angle_site_symmetry_1
_geom_angle_site_symmetry_3
_geom_angle_publ_flag
O2 Mn1 O2 177.58(8) . 2_655 ?
O2 Mn1 N1 94.01(6) 2_655 . ?
O2 Mn1 N1 87.53(6) . . ?
O2 Mn1 N1 87.53(6) 2_655 2_655 ?
O2 Mn1 N1 94.01(6) . 2_655 ?
O2 Mn1 N2 85.89(6) 2_655 . ?
O2 Mn1 N2 85.89(6) . 2_655 ?
O2 Mn1 N2 92.30(6) 2_655 2_655 ?
O2 Mn1 N2 92.30(6) . . ?
N1 Mn1 N1 100.90(8) 2_655 . ?
N1 Mn1 N2 169.10(6) . 2_655 ?
N1 Mn1 N2 88.23(6) 2_655 2_655 ?
N1 Mn1 N2 169.10(6) 2_655 . ?
N1 Mn1 N2 88.23(6) . . ?
N2 Mn1 N2 83.36(9) . 2_655 ?
C2 O1 C1 116.61(19) . . ?
C5 O2 Mn1 123.37(11) . . ?
C8 N1 Mn1 122.61(12) . . ?
C8 N1 C9 117.19(16) . . ?
C9 N1 Mn1 119.71(12) . . ?
Mn1 N2 H2 107.3 . . ?
C11 N2 Mn1 115.94(12) . . ?
C11 N2 H2 107.3 . . ?
C11 N2 C12 112.20(16) . . ?
C12 N2 Mn1 106.44(12) . . ?
C12 N2 H2 107.3 . . ?
O1 C1 H1A 109.5 . . ?
O1 C1 H1B 109.5 . . ?
O1 C1 H1C 109.5 . . ?
H1A C1 H1B 109.5 . . ?
H1A C1 H1C 109.5 . . ?
H1B C1 H1C 109.5 . . ?
O1 C2 C3 116.04(19) . . ?
C6 C2 O1 124.4(2) . . ?
C6 C2 C3 119.60(19) . . ?
C2 C3 H3 119.5 . . ?
C4 C3 C2 120.97(19) . . ?
C4 C3 H3 119.5 . . ?
C3 C4 H4 119.4 . . ?
C3 C4 C5 121.2(2) . . ?
C5 C4 H4 119.4 . . ?
O2 C5 C4 119.41(17) . . ?
O2 C5 C7 123.16(15) . . ?
C7 C5 C4 117.41(17) . . ?
C2 C6 H6 120.0 . . ?
C2 C6 C7 120.01(18) . . ?
C7 C6 H6 120.0 . . ?
C5 C7 C6 120.76(16) . . ?
C5 C7 C8 120.71(16) . . ?
C6 C7 C8 118.15(16) . . ?
N1 C8 C7 124.54(16) . . ?
N1 C8 H8 117.7 . . ?
C7 C8 H8 117.7 . . ?
N1 C9 H9A 109.7 . . ?
N1 C9 H9B 109.7 . . ?
N1 C9 C10 109.68(15) . . ?
H9A C9 H9B 108.2 . . ?
C10 C9 H9A 109.7 . . ?
C10 C9 H9B 109.7 . . ?
C9 C10 H10A 108.5 . . ?
C9 C10 H10B 108.5 . . ?
H10A C10 H10B 107.5 . . ?
C11 C10 C9 115.22(18) . . ?
C11 C10 H10A 108.5 . . ?
C11 C10 H10B 108.5 . . ?
N2 C11 C10 112.01(16) . . ?
N2 C11 H11A 109.2 . . ?
N2 C11 H11B 109.2 . . ?
C10 C11 H11A 109.2 . . ?
C10 C11 H11B 109.2 . . ?
H11A C11 H11B 107.9 . . ?
N2 C12 C12 108.21(15) . 2_655 ?
N2 C12 H12A 110.1 . . ?
N2 C12 H12B 110.1 . . ?
C12 C12 H12A 110.1 2_655 . ?
C12 C12 H12B 110.1 2_655 . ?
H12A C12 H12B 108.4 . . ?

loop_
_geom_bond_atom_site_label_1
_geom_bond_atom_site_label_2
_geom_bond_distance
_geom_bond_site_symmetry_2
_geom_bond_publ_flag
Mn1 O2 1.8785(12) . ?
Mn1 O2 1.8786(12) 2_655 ?
Mn1 N1 2.0389(15) 2_655 ?
Mn1 N1 2.0389(15) . ?
Mn1 N2 2.1054(15) . ?
Mn1 N2 2.1054(16) 2_655 ?
O1 C1 1.404(4) . ?
O1 C2 1.373(3) . ?
O2 C5 1.327(2) . ?
N1 C8 1.284(2) . ?
N1 C9 1.475(2) . ?
N2 H2 0.9800 . ?
N2 C11 1.480(3) . ?
N2 C12 1.480(3) . ?
C1 H1A 0.9600 . ?
C1 H1B 0.9600 . ?
C1 H1C 0.9600 . ?
C2 C3 1.387(3) . ?
C2 C6 1.372(3) . ?
C3 H3 0.9300 . ?
C3 C4 1.368(3) . ?
C4 H4 0.9300 . ?
C4 C5 1.407(3) . ?
C5 C7 1.401(2) . ?
C6 H6 0.9300 . ?
C6 C7 1.408(2) . ?
C7 C8 1.446(2) . ?
C8 H8 0.9300 . ?
C9 H9A 0.9700 . ?
C9 H9B 0.9700 . ?
C9 C10 1.528(3) . ?
C10 H10A 0.9700 . ?
C10 H10B 0.9700 . ?
C10 C11 1.514(3) . ?
C11 H11A 0.9700 . ?
C11 H11B 0.9700 . ?
C12 C12 1.508(5) 2_655 ?
C12 H12A 0.9700 . ?
C12 H12B 0.9700 . ?

loop_
_geom_hbond_atom_site_label_D
_geom_hbond_atom_site_label_H
_geom_hbond_atom_site_label_A
_geom_hbond_distance_DH
_geom_hbond_distance_HA
_geom_hbond_distance_DA
_geom_hbond_angle_DHA
_geom_hbond_site_symmetry_A
N2 H2 Cl1 0.98 2.42 3.1909(16) 134.7 1_545
C6 H6 Cl1 0.93 2.68 3.555(2) 157.1 .
